data_4507607
loop_
_publ_author_name
'Bhardwaj, Rajni M.'
'Price, Louise S.'
'Price, Sarah L.'
'Reutzel-Edens, Susan M.'
'Miller, Gary J.'
'Oswald, Iain D. H.'
'Johnston, Blair F.'
'Florence, Alastair J.'

_publ_section_title
;
 Exploring the Experimental and Computed Crystal Energy Landscape of
 Olanzapine
;
_journal_issue 4
_journal_name_full 'Crystal Growth &amp; Design'
_journal_page_first 1602
_journal_paper_doi 10.1021/cg301826s
_journal_volume 13
_journal_year 2013
_chemical_formula_moiety '(C17 H20 N4 s1), 0.5(C4 H10 O2), (H2 O)'
_chemical_formula_sum 'C19 H27 N4 O2 S'
_chemical_formula_weight 375.43
_chemical_name_common 'olanzapine 1,2-dimethoxyethane hydrate'
_chemical_name_systematic
;
 ?
;
_space_group_IT_number 15
_symmetry_cell_setting monoclinic
_symmetry_space_group_name_Hall '-C 2yc'
_symmetry_space_group_name_H-M 'C 1 2/c 1'
_atom_sites_solution_hydrogens geom
_atom_sites_solution_primary direct
_atom_sites_solution_secondary difmap
_audit_creation_method SHELXL-97
_cell_angle_alpha 90.00
_cell_angle_beta 125.675(2)
_cell_angle_gamma 90.00
_cell_formula_units_Z 8
_cell_length_a 24.4675(13)
_cell_length_b 12.2298(8)
_cell_length_c 15.1073(8)
_cell_measurement_reflns_used 2536
_cell_measurement_temperature 123(2)
_cell_measurement_theta_max 24.11
_cell_measurement_theta_min 2.93
_cell_volume 3672.3(4)
_computing_cell_refinement 'Bruker SAINT'
_computing_data_collection 'Bruker APEX2'
_computing_data_reduction 'Bruker SAINT'
_computing_molecular_graphics 'Bruker SHELXTL'
_computing_publication_material 'Bruker SHELXTL'
_computing_structure_refinement 'SHELXL-97 (Sheldrick, 2008)'
_computing_structure_solution 'SHELXS-97 (Sheldrick, 2008)'
_diffrn_ambient_temperature 123(2)
_diffrn_measured_fraction_theta_full 0.996
_diffrn_measured_fraction_theta_max 0.996
_diffrn_radiation_monochromator graphite
_diffrn_radiation_source 'fine-focus sealed tube'
_diffrn_radiation_type MoK\a
_diffrn_radiation_wavelength 0.71073
_diffrn_reflns_av_R_equivalents 0.0416
_diffrn_reflns_av_sigmaI/netI 0.0635
_diffrn_reflns_limit_h_max 22
_diffrn_reflns_limit_h_min -30
_diffrn_reflns_limit_k_max 15
_diffrn_reflns_limit_k_min -14
_diffrn_reflns_limit_l_max 18
_diffrn_reflns_limit_l_min -16
_diffrn_reflns_number 13280
_diffrn_reflns_theta_full 26.00
_diffrn_reflns_theta_max 26.00
_diffrn_reflns_theta_min 2.14
_exptl_absorpt_coefficient_mu 0.186
_exptl_absorpt_correction_T_max 0.7454
_exptl_absorpt_correction_T_min 0.6628
_exptl_absorpt_correction_type multi-scan
_exptl_absorpt_process_details SADABS
_exptl_crystal_colour Yellow
_exptl_crystal_density_diffrn 1.195
_exptl_crystal_density_method 'not measured'
_exptl_crystal_description Prismatic
_exptl_crystal_F_000 1408
_exptl_crystal_size_max 0.44
_exptl_crystal_size_mid 0.28
_exptl_crystal_size_min 0.10
_refine_diff_density_max 0.284
_refine_diff_density_min -0.237
_refine_diff_density_rms 0.054
_refine_ls_extinction_method none
_refine_ls_goodness_of_fit_ref 1.025
_refine_ls_hydrogen_treatment mixed
_refine_ls_matrix_type full
_refine_ls_number_parameters 220
_refine_ls_number_reflns 3598
_refine_ls_number_restraints 3
_refine_ls_restrained_S_all 1.028
_refine_ls_R_factor_all 0.0899
_refine_ls_R_factor_gt 0.0530
_refine_ls_shift/su_max 0.005
_refine_ls_shift/su_mean 0.000
_refine_ls_structure_factor_coef Fsqd
_refine_ls_weighting_details 'calc w=1/[\s^2^(Fo^2^)+(0.0714P)^2^+0.0000P] where P=(Fo^2^+2Fc^2^)/3'
_refine_ls_weighting_scheme calc
_refine_ls_wR_factor_gt 0.1235
_refine_ls_wR_factor_ref 0.1334
_reflns_number_gt 2382
_reflns_number_total 3598
_reflns_threshold_expression >2\s(I)
_cod_data_source_file cg301826s_si_002.cif
_cod_data_source_block olanzapine_dimethoxyethane_hydrate
_cod_depositor_comments
;
The following automatic conversions were performed:

'_symmetry_cell_setting' value 'Monoclinic' changed to 'monoclinic'
according to /home/saulius/struct/CIF-dictionaries/cif_core.dic
dictionary named 'cif_core.dic' version 2.4.2 from 2011-04-26.

Automatic conversion script
Id: cif_fix_values 1891 2012-01-12 08:04:46Z andrius 
;
_cod_original_sg_symbol_H-M C2/c
_cod_database_code 4507607

loop_
_symmetry_equiv_pos_as_xyz
'x, y, z'
'-x, y, -z+1/2'
'x+1/2, y+1/2, z'
'-x+1/2, y+1/2, -z+1/2'
'-x, -y, -z'
'x, -y, z-1/2'
'-x+1/2, -y+1/2, -z'
'x+1/2, -y+1/2, z-1/2'

loop_
_atom_site_label
_atom_site_type_symbol
_atom_site_fract_x
_atom_site_fract_y
_atom_site_fract_z
_atom_site_U_iso_or_equiv
_atom_site_adp_type
_atom_site_occupancy
_atom_site_symmetry_multiplicity
_atom_site_calc_flag
_atom_site_refinement_flags
N3 N 0.27276(9) 0.42265(16) 0.96646(15) 0.0289(5) Uani 1 1 d .
N4 N 0.35389(10) 0.55592(16) 1.15478(15) 0.0327(5) Uani 1 1 d .
C16 C 0.24258(12) 0.4942(2) 1.00428(19) 0.0310(6) Uani 1 1 d .
H16A H 0.2001 0.4615 0.9859 0.037 Uiso 1 1 calc R
H16B H 0.2319 0.5659 0.9672 0.037 Uiso 1 1 calc R
C13 C 0.33781(11) 0.4658(2) 0.99702(18) 0.0276(6) Uani 1 1 d .
H13A H 0.3308 0.5362 0.9594 0.033 Uiso 1 1 calc R
H13B H 0.3584 0.4138 0.9741 0.033 Uiso 1 1 calc R
C14 C 0.38436(12) 0.4825(2) 1.1188(2) 0.0334(6) Uani 1 1 d .
H14A H 0.3940 0.4111 1.1561 0.040 Uiso 1 1 calc R
H14B H 0.4275 0.5138 1.1386 0.040 Uiso 1 1 calc R
C15 C 0.29024(13) 0.5100(2) 1.12539(19) 0.0335(6) Uani 1 1 d .
H15A H 0.2697 0.5599 1.1501 0.040 Uiso 1 1 calc R
H15B H 0.2986 0.4389 1.1625 0.040 Uiso 1 1 calc R
C8 C 0.40219(13) 0.0666(2) 0.9414(2) 0.0470(8) Uani 1 1 d .
H8A H 0.4214 0.0643 1.0193 0.070 Uiso 1 1 calc R
H8B H 0.4368 0.0903 0.9320 0.070 Uiso 1 1 calc R
H8C H 0.3861 -0.0063 0.9098 0.070 Uiso 1 1 calc R
C17 C 0.39929(14) 0.5754(2) 1.2726(2) 0.0500(8) Uani 1 1 d .
H17A H 0.4090 0.5059 1.3115 0.075 Uiso 1 1 calc R
H17B H 0.3778 0.6256 1.2943 0.075 Uiso 1 1 calc R
H17C H 0.4413 0.6077 1.2908 0.075 Uiso 1 1 calc R
O1W O 0.17225(17) 0.74634(19) 0.9528(2) 0.0844(9) Uani 1 1 d D
H1N H 0.1807(11) 0.277(2) 0.594(2) 0.030(7) Uiso 1 1 d .
H1W H 0.1311(7) 0.747(2) 0.930(2) 0.037 Uiso 1 1 d D
H2W H 0.1668(11) 0.8058(13) 0.9171(18) 0.037 Uiso 1 1 d D
S1 S 0.29191(3) 0.15354(5) 0.74340(5) 0.0330(2) Uani 1 1 d .
N1 N 0.18519(10) 0.29604(17) 0.65173(17) 0.0285(5) Uani 1 1 d .
N2 N 0.16748(9) 0.37796(16) 0.81558(15) 0.0258(5) Uani 1 1 d .
C12 C 0.06179(11) 0.28478(19) 0.71778(19) 0.0269(6) Uani 1 1 d .
H12 H 0.0569 0.3100 0.7722 0.032 Uiso 1 1 calc R
C3 C 0.12611(11) 0.27208(18) 0.64549(18) 0.0242(5) Uani 1 1 d .
C2 C 0.24345(12) 0.25458(19) 0.74594(19) 0.0267(6) Uani 1 1 d .
C5 C 0.23232(12) 0.36282(19) 0.87294(18) 0.0251(5) Uani 1 1 d .
C7 C 0.34410(12) 0.1463(2) 0.8847(2) 0.0319(6) Uani 1 1 d .
C4 C 0.12076(11) 0.30915(18) 0.72770(18) 0.0233(5) Uani 1 1 d .
C9 C 0.07356(12) 0.2141(2) 0.55757(19) 0.0311(6) Uani 1 1 d .
H9 H 0.0773 0.1904 0.5014 0.037 Uiso 1 1 calc R
C1 C 0.26590(11) 0.28027(19) 0.84980(19) 0.0248(5) Uani 1 1 d .
C11 C 0.01045(11) 0.2253(2) 0.6316(2) 0.0314(6) Uani 1 1 d .
H11 H -0.0287 0.2085 0.6280 0.038 Uiso 1 1 calc R
C6 C 0.32355(11) 0.21691(19) 0.9282(2) 0.0291(6) Uani 1 1 d .
H6 H 0.3455 0.2240 1.0045 0.035 Uiso 1 1 calc R
C10 C 0.01605(12) 0.1904(2) 0.5505(2) 0.0341(6) Uani 1 1 d .
H10 H -0.0194 0.1502 0.4902 0.041 Uiso 1 1 calc R

loop_
_atom_site_aniso_label
_atom_site_aniso_U_11
_atom_site_aniso_U_22
_atom_site_aniso_U_33
_atom_site_aniso_U_23
_atom_site_aniso_U_13
_atom_site_aniso_U_12
N3 0.0341(11) 0.0305(12) 0.0255(12) -0.0109(10) 0.0193(10) -0.0117(10)
N4 0.0422(12) 0.0231(12) 0.0185(11) -0.0048(9) 0.0097(10) 0.0027(9)
C16 0.0396(15) 0.0305(14) 0.0278(15) -0.0046(11) 0.0225(13) -0.0038(11)
C13 0.0311(13) 0.0235(13) 0.0257(14) -0.0044(11) 0.0151(12) -0.0065(10)
C14 0.0381(15) 0.0220(13) 0.0270(15) -0.0022(11) 0.0115(12) 0.0013(11)
C15 0.0538(17) 0.0215(13) 0.0298(15) -0.0002(11) 0.0270(14) 0.0029(12)
C8 0.0378(16) 0.0411(18) 0.0430(18) -0.0101(14) 0.0129(14) 0.0011(13)
C17 0.0587(18) 0.0403(17) 0.0237(16) -0.0067(13) 0.0086(14) 0.0092(15)
O1W 0.193(3) 0.0298(12) 0.0711(19) 0.0124(12) 0.100(2) 0.0190(18)
S1 0.0350(4) 0.0340(4) 0.0312(4) -0.0092(3) 0.0199(3) -0.0022(3)
N1 0.0353(12) 0.0327(12) 0.0204(12) -0.0025(10) 0.0179(10) -0.0038(9)
N2 0.0326(12) 0.0244(11) 0.0223(11) -0.0041(9) 0.0171(10) -0.0061(9)
C12 0.0298(13) 0.0252(14) 0.0256(14) 0.0018(11) 0.0161(11) 0.0043(11)
C3 0.0280(13) 0.0221(13) 0.0198(13) 0.0031(10) 0.0124(11) 0.0023(10)
C2 0.0309(13) 0.0255(13) 0.0255(14) -0.0053(11) 0.0174(12) -0.0061(10)
C5 0.0374(14) 0.0214(13) 0.0215(13) -0.0031(11) 0.0201(12) -0.0076(11)
C7 0.0294(13) 0.0287(14) 0.0288(15) -0.0044(12) 0.0120(12) -0.0046(11)
C4 0.0304(13) 0.0166(12) 0.0206(13) 0.0020(10) 0.0136(11) 0.0012(10)
C9 0.0359(14) 0.0299(14) 0.0217(14) -0.0017(11) 0.0136(12) 0.0020(11)
C1 0.0268(12) 0.0236(13) 0.0229(14) -0.0042(11) 0.0140(11) -0.0076(10)
C11 0.0237(12) 0.0350(15) 0.0291(15) 0.0025(12) 0.0118(11) 0.0023(11)
C6 0.0318(13) 0.0285(14) 0.0240(14) -0.0061(11) 0.0144(12) -0.0092(11)
C10 0.0278(14) 0.0357(15) 0.0247(14) -0.0037(12) 0.0072(12) -0.0013(11)

loop_
_atom_type_symbol
_atom_type_description
_atom_type_scat_dispersion_real
_atom_type_scat_dispersion_imag
_atom_type_scat_source
C C 0.0033 0.0016 'International Tables Vol C Tables 4.2.6.8 and 6.1.1.4'
H H 0.0000 0.0000 'International Tables Vol C Tables 4.2.6.8 and 6.1.1.4'
N N 0.0061 0.0033 'International Tables Vol C Tables 4.2.6.8 and 6.1.1.4'
S S 0.1246 0.1234 'International Tables Vol C Tables 4.2.6.8 and 6.1.1.4'
O O 0.0106 0.0060 'International Tables Vol C Tables 4.2.6.8 and 6.1.1.4'

loop_
_geom_angle_atom_site_label_1
_geom_angle_atom_site_label_2
_geom_angle_atom_site_label_3
_geom_angle
C5 N3 C16 119.84(19)
C5 N3 C13 120.85(18)
C16 N3 C13 111.34(18)
C15 N4 C14 109.64(19)
C15 N4 C17 110.5(2)
C14 N4 C17 111.25(19)
N3 C16 C15 110.10(19)
N3 C16 H16A 109.6
C15 C16 H16A 109.6
N3 C16 H16B 109.6
C15 C16 H16B 109.6
H16A C16 H16B 108.2
N3 C13 C14 109.88(19)
N3 C13 H13A 109.7
C14 C13 H13A 109.7
N3 C13 H13B 109.7
C14 C13 H13B 109.7
H13A C13 H13B 108.2
N4 C14 C13 110.5(2)
N4 C14 H14A 109.5
C13 C14 H14A 109.5
N4 C14 H14B 109.5
C13 C14 H14B 109.5
H14A C14 H14B 108.1
N4 C15 C16 110.7(2)
N4 C15 H15A 109.5
C16 C15 H15A 109.5
N4 C15 H15B 109.5
C16 C15 H15B 109.5
H15A C15 H15B 108.1
C7 C8 H8A 109.5
C7 C8 H8B 109.5
H8A C8 H8B 109.5
C7 C8 H8C 109.5
H8A C8 H8C 109.5
H8B C8 H8C 109.5
N4 C17 H17A 109.5
N4 C17 H17B 109.5
H17A C17 H17B 109.5
N4 C17 H17C 109.5
H17A C17 H17C 109.5
H17B C17 H17C 109.5
H1W O1W H2W 92(2)
C2 S1 C7 91.79(12)
C2 N1 C3 112.74(19)
C2 N1 H1N 112.9(16)
C3 N1 H1N 110.9(16)
C5 N2 C4 122.9(2)
C11 C12 C4 122.1(2)
C11 C12 H12 119.0
C4 C12 H12 119.0
C9 C3 C4 120.1(2)
C9 C3 N1 120.4(2)
C4 C3 N1 119.5(2)
C1 C2 N1 125.2(2)
C1 C2 S1 111.68(18)
N1 C2 S1 122.88(18)
N2 C5 N3 118.5(2)
N2 C5 C1 125.0(2)
N3 C5 C1 116.4(2)
C6 C7 C8 129.2(2)
C6 C7 S1 110.56(19)
C8 C7 S1 120.3(2)
C12 C4 C3 117.6(2)
C12 C4 N2 116.5(2)
C3 C4 N2 125.6(2)
C10 C9 C3 121.0(2)
C10 C9 H9 119.5
C3 C9 H9 119.5
C2 C1 C6 111.7(2)
C2 C1 C5 121.8(2)
C6 C1 C5 126.5(2)
C12 C11 C10 119.8(2)
C12 C11 H11 120.1
C10 C11 H11 120.1
C7 C6 C1 114.3(2)
C7 C6 H6 122.9
C1 C6 H6 122.9
C11 C10 C9 119.5(2)
C11 C10 H10 120.3
C9 C10 H10 120.3

loop_
_geom_bond_atom_site_label_1
_geom_bond_atom_site_label_2
_geom_bond_distance
N3 C5 1.371(3)
N3 C16 1.459(3)
N3 C13 1.472(3)
N4 C15 1.460(3)
N4 C14 1.460(3)
N4 C17 1.468(3)
C16 C15 1.502(3)
C16 H16A 0.9900
C16 H16B 0.9900
C13 C14 1.509(3)
C13 H13A 0.9900
C13 H13B 0.9900
C14 H14A 0.9900
C14 H14B 0.9900
C15 H15A 0.9900
C15 H15B 0.9900
C8 C7 1.511(3)
C8 H8A 0.9800
C8 H8B 0.9800
C8 H8C 0.9800
C17 H17A 0.9800
C17 H17B 0.9800
C17 H17C 0.9800
O1W H1W 0.855(9)
O1W H2W 0.868(10)
S1 C2 1.728(2)
S1 C7 1.737(3)
N1 C2 1.396(3)
N1 C3 1.423(3)
N1 H1N 0.85(3)
N2 C5 1.303(3)
N2 C4 1.417(3)
C12 C11 1.376(3)
C12 C4 1.393(3)
C12 H12 0.9500
C3 C9 1.389(3)
C3 C4 1.398(3)
C2 C1 1.363(3)
C5 C1 1.467(3)
C7 C6 1.348(3)
C9 C10 1.379(3)
C9 H9 0.9500
C1 C6 1.430(3)
C11 C10 1.377(4)
C11 H11 0.9500
C6 H6 0.9500
C10 H10 0.9500

loop_
_geom_torsion_atom_site_label_1
_geom_torsion_atom_site_label_2
_geom_torsion_atom_site_label_3
_geom_torsion_atom_site_label_4
_geom_torsion
C5 N3 C16 C15 154.3(2)
C13 N3 C16 C15 -56.5(3)
C5 N3 C13 C14 -155.0(2)
C16 N3 C13 C14 56.2(3)
C15 N4 C14 C13 59.0(3)
C17 N4 C14 C13 -178.4(2)
N3 C13 C14 N4 -57.3(3)
C14 N4 C15 C16 -59.3(2)
C17 N4 C15 C16 177.7(2)
N3 C16 C15 N4 58.0(3)
C2 N1 C3 C9 -121.8(2)
C2 N1 C3 C4 59.4(3)
C3 N1 C2 C1 -59.1(3)
C3 N1 C2 S1 114.8(2)
C7 S1 C2 C1 -0.62(19)
C7 S1 C2 N1 -175.2(2)
C4 N2 C5 N3 -169.9(2)
C4 N2 C5 C1 5.4(3)
C16 N3 C5 N2 5.1(3)
C13 N3 C5 N2 -141.1(2)
C16 N3 C5 C1 -170.5(2)
C13 N3 C5 C1 43.2(3)
C2 S1 C7 C6 0.9(2)
C2 S1 C7 C8 179.7(2)
C11 C12 C4 C3 0.8(3)
C11 C12 C4 N2 175.3(2)
C9 C3 C4 C12 0.5(3)
N1 C3 C4 C12 179.4(2)
C9 C3 C4 N2 -173.4(2)
N1 C3 C4 N2 5.5(3)
C5 N2 C4 C12 140.7(2)
C5 N2 C4 C3 -45.3(3)
C4 C3 C9 C10 -1.1(4)
N1 C3 C9 C10 -180.0(2)
N1 C2 C1 C6 174.7(2)
S1 C2 C1 C6 0.2(2)
N1 C2 C1 C5 -4.7(4)
S1 C2 C1 C5 -179.13(17)
N2 C5 C1 C2 37.5(3)
N3 C5 C1 C2 -147.1(2)
N2 C5 C1 C6 -141.7(2)
N3 C5 C1 C6 33.6(3)
C4 C12 C11 C10 -1.5(4)
C8 C7 C6 C1 -179.6(2)
S1 C7 C6 C1 -0.9(3)
C2 C1 C6 C7 0.4(3)
C5 C1 C6 C7 179.8(2)
C12 C11 C10 C9 0.9(4)
C3 C9 C10 C11 0.4(4)

loop_
_cod_related_entry_id
_cod_related_entry_database
_cod_related_entry_code
1 ChemSpider 30652539
